data_7035146
loop_
_publ_author_name
'Guo, Bing'
'Zhang, Xiao'
'Yu, Jie-Hui'
'Xu, Ji-Qing'

_publ_section_title
;
 New organically templated thiocyanatocadmates and chlorocuprate(ii):
 synthesis and structural characterization.
;
_journal_issue 25
_journal_name_full 'Dalton transactions (Cambridge, England : 2003)'
_journal_page_first 11470
_journal_page_last 11481
_journal_paper_doi 10.1039/c5dt01355k
_journal_volume 44
_journal_year 2015
_chemical_formula_sum 'C24 H26 Br4 Cd N12 O5 S5'
_chemical_formula_weight 1154.93
_chemical_name_systematic
; 
 ? 
;
_space_group_IT_number 2
_symmetry_cell_setting triclinic
_symmetry_space_group_name_Hall '-P 1'
_symmetry_space_group_name_H-M 'P -1'
_atom_sites_solution_hydrogens geom
_atom_sites_solution_primary direct
_atom_sites_solution_secondary difmap
_audit_creation_method SHELXL-97
_audit_update_record
;
2015-04-07 deposited with the CCDC.
2015-05-13 downloaded from the CCDC.
;
_cell_angle_alpha 68.545(3)
_cell_angle_beta 88.854(3)
_cell_angle_gamma 79.115(4)
_cell_formula_units_Z 2
_cell_length_a 9.9159(4)
_cell_length_b 12.9791(8)
_cell_length_c 16.8359(8)
_cell_measurement_temperature 293(2)
_cell_volume 1977.49(18)
_computing_cell_refinement 'Bruker SMAR'
_computing_data_collection 'Bruker SMAR'
_computing_data_reduction 'Bruker SMAR'
_computing_publication_material 'Bruker SHELXTL'
_computing_structure_refinement 'SHELXL-97 (Sheldrick, 1997)'
_computing_structure_solution 'SHELXS-97 (Sheldrick, 1990)'
_diffrn_ambient_temperature 293(2)
_diffrn_detector_area_resol_mean 9.00cm
_diffrn_measured_fraction_theta_full 0.993
_diffrn_measured_fraction_theta_max 0.993
_diffrn_measurement_device_type 'CCD area detector'
_diffrn_measurement_method 'phi and omega scans'
_diffrn_radiation_monochromator graphite
_diffrn_radiation_source 'fine-focus sealed tube'
_diffrn_radiation_type MoK\a
_diffrn_radiation_wavelength 0.71073
_diffrn_reflns_av_R_equivalents 0.0317
_diffrn_reflns_av_sigmaI/netI 0.0367
_diffrn_reflns_limit_h_max 11
_diffrn_reflns_limit_h_min -11
_diffrn_reflns_limit_k_max 11
_diffrn_reflns_limit_k_min -15
_diffrn_reflns_limit_l_max 20
_diffrn_reflns_limit_l_min -20
_diffrn_reflns_number 11231
_diffrn_reflns_theta_full 25.04
_diffrn_reflns_theta_max 25.04
_diffrn_reflns_theta_min 1.73
_diffrn_standards_decay_% none
_diffrn_standards_interval_count none
_diffrn_standards_interval_time none
_diffrn_standards_number none
_exptl_absorpt_coefficient_mu 4.908
_exptl_absorpt_correction_T_max 0.612
_exptl_absorpt_correction_T_min 0.560
_exptl_absorpt_correction_type empirical
_exptl_absorpt_process_details SADABS
_exptl_crystal_colour Yellow
_exptl_crystal_density_diffrn 1.940
_exptl_crystal_density_method 'not measured'
_exptl_crystal_description Needle
_exptl_crystal_F_000 1124
_exptl_crystal_size_max 0.12
_exptl_crystal_size_mid 0.12
_exptl_crystal_size_min 0.10
_refine_diff_density_max 5.492
_refine_diff_density_min -2.225
_refine_diff_density_rms 0.161
_refine_ls_extinction_method none
_refine_ls_goodness_of_fit_ref 1.084
_refine_ls_hydrogen_treatment constr
_refine_ls_matrix_type full
_refine_ls_number_parameters 433
_refine_ls_number_reflns 6942
_refine_ls_number_restraints 0
_refine_ls_restrained_S_all 1.084
_refine_ls_R_factor_all 0.0745
_refine_ls_R_factor_gt 0.0603
_refine_ls_shift/su_max 0.001
_refine_ls_shift/su_mean 0.000
_refine_ls_structure_factor_coef Fsqd
_refine_ls_weighting_details 'calc w=1/[\s^2^(Fo^2^)+(0.1192P)^2^+3.8069P] where P=(Fo^2^+2Fc^2^)/3'
_refine_ls_weighting_scheme calc
_refine_ls_wR_factor_gt 0.1789
_refine_ls_wR_factor_ref 0.1893
_reflns_number_gt 5405
_reflns_number_total 6942
_reflns_threshold_expression >2sigma(I)
_cod_data_source_file c5dt01355k2.cif
_cod_data_source_block 5
_cod_depositor_comments
;
The following automatic conversions were performed:

'_symmetry_cell_setting' value 'Triclinic' changed to 'triclinic'
according to
/usr/data/users/saulius/crontab/automatic-downloads/rss-feeds/RSC/lib/dictionaries/cif_core.dic
dictionary named 'cif_core.dic' version 2.4.2 from 2011-04-26.

Automatic conversion script
Id: cif_fix_values 3271 2015-04-21 07:52:19Z andrius 

 Adding full bibliography for 7035142--7035147.cif.
;
_cod_original_cell_volume 1977.49(17)
_cod_original_sg_symbol_H-M P-1
_cod_database_code 7035146

loop_
_symmetry_equiv_pos_as_xyz
'x, y, z'
'-x, -y, -z'

loop_
_atom_site_label
_atom_site_type_symbol
_atom_site_fract_x
_atom_site_fract_y
_atom_site_fract_z
_atom_site_U_iso_or_equiv
_atom_site_adp_type
_atom_site_occupancy
_atom_site_symmetry_multiplicity
_atom_site_calc_flag
_atom_site_refinement_flags
Cd1 Cd 0.04640(5) 0.90040(4) 0.36737(3) 0.03854(19) Uani 1 1 d .
S1 S -0.0454(3) 0.5665(3) 0.37651(19) 0.0736(7) Uani 1 1 d .
S2 S -0.1931(2) 0.9295(2) 0.30009(15) 0.0586(6) Uani 1 1 d .
S3 S 0.1047(3) 1.0974(2) 0.34790(15) 0.0655(7) Uani 1 1 d .
S4 S 0.4521(2) 0.9651(2) 0.21508(18) 0.0632(6) Uani 1 1 d .
N1 N 0.1124(9) 0.7057(6) 0.4104(5) 0.064(2) Uani 1 1 d .
N2 N -0.2146(9) 1.1449(8) 0.1734(6) 0.072(2) Uani 1 1 d .
N3 N 0.0062(9) 1.1284(6) 0.4952(4) 0.063(2) Uani 1 1 d .
N4 N 0.1984(8) 0.9073(7) 0.2616(5) 0.065(2) Uani 1 1 d .
C1 C 0.0430(8) 0.6492(7) 0.3934(5) 0.0467(19) Uani 1 1 d .
C2 C -0.2045(8) 1.0593(8) 0.2253(6) 0.0494(19) Uani 1 1 d .
C3 C 0.0474(9) 1.1134(6) 0.4345(5) 0.0477(19) Uani 1 1 d .
C4 C 0.3033(9) 0.9316(7) 0.2428(5) 0.0447(18) Uani 1 1 d .
Br1 Br -0.10566(9) 0.76386(7) -0.10389(5) 0.0518(2) Uani 1 1 d .
N5 N 0.0200(6) 0.7806(5) 0.0335(4) 0.0382(13) Uani 1 1 d .
H5A H 0.0779 0.7247 0.0293 0.046 Uiso 1 1 calc R
N9 N 0.1531(7) 0.7666(6) 0.1503(5) 0.0549(18) Uani 1 1 d .
H9A H 0.2082 0.7106 0.1440 0.066 Uiso 1 1 calc R
H9B H 0.1695 0.7888 0.1908 0.066 Uiso 1 1 calc R
C5 C 0.0419(8) 0.8190(6) 0.0970(5) 0.0426(17) Uani 1 1 d .
C6 C -0.0542(9) 0.9090(7) 0.1023(5) 0.054(2) Uani 1 1 d .
H6A H -0.0428 0.9369 0.1448 0.064 Uiso 1 1 calc R
C7 C -0.1621(10) 0.9551(8) 0.0472(6) 0.062(2) Uani 1 1 d .
H7A H -0.2244 1.0159 0.0514 0.075 Uiso 1 1 calc R
C8 C -0.1858(8) 0.9154(7) -0.0176(6) 0.054(2) Uani 1 1 d .
H8A H -0.2631 0.9471 -0.0551 0.064 Uiso 1 1 calc R
C9 C -0.0902(8) 0.8282(6) -0.0226(5) 0.0411(16) Uani 1 1 d .
Br2 Br -0.57031(8) 0.76581(7) -0.02147(6) 0.0545(3) Uani 1 1 d .
N6 N -0.3263(6) 0.6264(5) 0.0534(3) 0.0342(12) Uani 1 1 d .
H6B H -0.3386 0.6019 0.0135 0.041 Uiso 1 1 calc R
N10 N -0.1194(6) 0.4999(6) 0.0924(4) 0.0461(15) Uani 1 1 d .
H10A H -0.1346 0.4768 0.0523 0.055 Uiso 1 1 calc R
H10B H -0.0453 0.4703 0.1247 0.055 Uiso 1 1 calc R
C10 C -0.2098(7) 0.5805(6) 0.1046(4) 0.0396(16) Uani 1 1 d .
C11 C -0.1932(9) 0.6229(8) 0.1687(5) 0.051(2) Uani 1 1 d .
H11A H -0.1135 0.5960 0.2041 0.061 Uiso 1 1 calc R
C12 C -0.2941(10) 0.7036(8) 0.1789(5) 0.057(2) Uani 1 1 d .
H12A H -0.2843 0.7294 0.2229 0.068 Uiso 1 1 calc R
C13 C -0.4132(10) 0.7486(8) 0.1236(6) 0.057(2) Uani 1 1 d .
H13A H -0.4819 0.8043 0.1299 0.068 Uiso 1 1 calc R
C14 C -0.4239(8) 0.7089(6) 0.0623(5) 0.0417(17) Uani 1 1 d .
Br3 Br 0.59937(10) 0.40778(9) 0.65156(6) 0.0654(3) Uani 1 1 d .
N7 N 0.4585(6) 0.5399(5) 0.7356(4) 0.0431(15) Uani 1 1 d .
H7B H 0.5304 0.5104 0.7698 0.052 Uiso 1 1 calc R
N11 N 0.3744(7) 0.6336(6) 0.8232(5) 0.0519(17) Uani 1 1 d .
H11B H 0.4464 0.6007 0.8569 0.062 Uiso 1 1 calc R
H11C H 0.3114 0.6804 0.8350 0.062 Uiso 1 1 calc R
C15 C 0.3604(7) 0.6121(6) 0.7523(5) 0.0448(18) Uani 1 1 d .
C16 C 0.2421(9) 0.6613(7) 0.6952(6) 0.060(2) Uani 1 1 d .
H16A H 0.1716 0.7127 0.7052 0.072 Uiso 1 1 calc R
C17 C 0.2327(10) 0.6326(8) 0.6261(7) 0.068(3) Uani 1 1 d .
H17A H 0.1546 0.6641 0.5893 0.081 Uiso 1 1 calc R
C18 C 0.3393(10) 0.5560(8) 0.6088(6) 0.065(3) Uani 1 1 d .
H18A H 0.3340 0.5375 0.5607 0.079 Uiso 1 1 calc R
C19 C 0.4507(8) 0.5100(7) 0.6658(5) 0.0482(18) Uani 1 1 d .
Br4 Br -0.64013(13) 0.92583(11) 0.57880(9) 0.0927(4) Uani 1 1 d .
N12 N -0.1946(11) 0.6369(7) 0.6475(6) 0.078(2) Uani 1 1 d .
H12B H -0.2045 0.6489 0.6945 0.094 Uiso 1 1 calc R
H12C H -0.1244 0.5900 0.6424 0.094 Uiso 1 1 calc R
S5 S 0.25086(17) 0.49899(15) 0.11395(11) 0.0350(4) Uani 1 1 d .
O1 O 0.1584(6) 0.4327(5) 0.1705(4) 0.0550(14) Uani 1 1 d .
O2 O 0.3574(5) 0.4227(5) 0.0891(3) 0.0486(13) Uani 1 1 d .
O3 O 0.1725(6) 0.5840(4) 0.0366(3) 0.0489(13) Uani 1 1 d .
O4 O 0.3158(5) 0.5570(4) 0.1588(4) 0.0499(14) Uani 1 1 d .
C24 C -0.5074(5) 0.8314(5) 0.5427(4) 0.067(3) Uani 1 1 d G
C23 C -0.5127(6) 0.8260(6) 0.4619(4) 0.083(3) Uiso 1 1 d G
H23A H -0.5855 0.8699 0.4230 0.100 Uiso 1 1 calc R
C22 C -0.4092(8) 0.7551(7) 0.4392(3) 0.098(4) Uiso 1 1 d G
H22A H -0.4127 0.7515 0.3851 0.118 Uiso 1 1 calc R
C21 C -0.3004(7) 0.6896(6) 0.4973(4) 0.078(3) Uiso 1 1 d G
H21A H -0.2311 0.6421 0.4821 0.094 Uiso 1 1 calc R
C20 C -0.2951(5) 0.6949(5) 0.5781(4) 0.067(3) Uani 1 1 d G
N8 N -0.3986(6) 0.7658(5) 0.6008(3) 0.0532(17) Uani 1 1 d G
H8B H -0.3953 0.7692 0.6508 0.064 Uiso 1 1 calc R
OW1 O 0.3955(8) 1.2114(6) 0.2460(5) 0.0721(18) Uani 1 1 d .

loop_
_atom_site_aniso_label
_atom_site_aniso_U_11
_atom_site_aniso_U_22
_atom_site_aniso_U_33
_atom_site_aniso_U_23
_atom_site_aniso_U_13
_atom_site_aniso_U_12
Cd1 0.0408(3) 0.0422(3) 0.0345(3) -0.0195(2) 0.0010(2) -0.0015(2)
S1 0.0757(16) 0.0852(18) 0.0731(16) -0.0478(15) -0.0048(13) -0.0082(14)
S2 0.0420(11) 0.0713(15) 0.0560(13) -0.0160(11) -0.0042(9) -0.0104(10)
S3 0.1026(19) 0.0659(14) 0.0488(12) -0.0348(11) 0.0318(12) -0.0404(14)
S4 0.0462(12) 0.0762(16) 0.0830(17) -0.0474(14) 0.0099(11) -0.0129(11)
N1 0.086(6) 0.050(4) 0.070(5) -0.039(4) 0.015(4) -0.012(4)
N2 0.065(5) 0.069(5) 0.065(5) -0.019(5) -0.023(4) 0.019(4)
N3 0.108(7) 0.047(4) 0.037(4) -0.020(3) 0.011(4) -0.011(4)
N4 0.064(5) 0.079(5) 0.072(5) -0.048(4) 0.032(4) -0.027(4)
C1 0.054(5) 0.040(4) 0.037(4) -0.013(3) 0.001(3) 0.011(4)
C2 0.040(4) 0.058(5) 0.048(5) -0.026(4) -0.007(4) 0.009(4)
C3 0.070(5) 0.038(4) 0.041(4) -0.020(3) 0.007(4) -0.014(4)
C4 0.056(5) 0.048(4) 0.037(4) -0.028(3) 0.002(4) -0.001(4)
Br1 0.0563(5) 0.0596(5) 0.0414(4) -0.0246(4) -0.0104(4) -0.0022(4)
N5 0.042(3) 0.037(3) 0.037(3) -0.020(3) -0.001(3) 0.005(3)
N9 0.058(4) 0.057(4) 0.056(4) -0.038(4) -0.017(3) 0.011(3)
C5 0.051(4) 0.039(4) 0.040(4) -0.020(3) 0.000(3) -0.003(3)
C6 0.064(5) 0.050(5) 0.049(5) -0.029(4) 0.003(4) 0.007(4)
C7 0.060(5) 0.058(5) 0.060(5) -0.029(4) 0.001(4) 0.022(4)
C8 0.044(4) 0.051(5) 0.054(5) -0.016(4) -0.002(4) 0.011(4)
C9 0.048(4) 0.045(4) 0.032(4) -0.016(3) -0.004(3) -0.008(3)
Br2 0.0478(5) 0.0527(5) 0.0541(5) -0.0205(4) -0.0032(4) 0.0133(4)
N6 0.038(3) 0.039(3) 0.028(3) -0.017(2) 0.001(2) -0.003(2)
N10 0.031(3) 0.068(4) 0.042(3) -0.029(3) -0.007(3) 0.004(3)
C10 0.038(4) 0.049(4) 0.032(4) -0.015(3) 0.005(3) -0.011(3)
C11 0.057(5) 0.066(5) 0.037(4) -0.024(4) -0.005(4) -0.016(4)
C12 0.077(6) 0.059(5) 0.042(4) -0.029(4) 0.011(4) -0.012(4)
C13 0.068(6) 0.055(5) 0.049(5) -0.030(4) 0.007(4) 0.002(4)
C14 0.044(4) 0.039(4) 0.038(4) -0.011(3) 0.006(3) -0.003(3)
Br3 0.0644(6) 0.0760(6) 0.0651(6) -0.0408(5) -0.0063(5) -0.0044(5)
N7 0.038(3) 0.039(3) 0.046(4) -0.008(3) -0.014(3) -0.008(3)
N11 0.037(3) 0.050(4) 0.071(5) -0.029(4) -0.007(3) 0.002(3)
C15 0.035(4) 0.031(4) 0.064(5) -0.012(4) -0.014(3) -0.004(3)
C16 0.048(5) 0.043(5) 0.071(6) -0.005(4) -0.015(4) 0.001(4)
C17 0.056(5) 0.063(6) 0.069(6) -0.007(5) -0.031(5) -0.006(5)
C18 0.067(6) 0.070(6) 0.060(6) -0.020(5) -0.024(5) -0.019(5)
C19 0.050(4) 0.047(4) 0.044(4) -0.013(4) -0.002(4) -0.009(4)
Br4 0.0808(8) 0.0795(8) 0.0990(9) -0.0163(7) 0.0119(7) -0.0059(6)
N12 0.112(7) 0.064(5) 0.067(5) -0.034(4) 0.019(5) -0.021(5)
S5 0.0307(8) 0.0390(9) 0.0364(9) -0.0214(7) -0.0112(7) 0.0074(7)
O1 0.046(3) 0.072(4) 0.044(3) -0.017(3) -0.004(2) -0.011(3)
O2 0.041(3) 0.059(3) 0.050(3) -0.036(3) -0.011(2) 0.013(2)
O3 0.053(3) 0.044(3) 0.045(3) -0.019(2) -0.021(2) 0.010(2)
O4 0.047(3) 0.044(3) 0.064(3) -0.035(3) -0.023(3) 0.010(2)
C24 0.082(7) 0.064(6) 0.051(5) -0.010(5) 0.009(5) -0.025(5)
C20 0.084(7) 0.063(6) 0.052(5) -0.013(5) 0.003(5) -0.028(5)
N8 0.071(5) 0.047(4) 0.043(4) -0.016(3) 0.006(3) -0.016(3)
OW1 0.084(5) 0.062(4) 0.070(4) -0.026(3) 0.002(4) -0.011(3)

loop_
_atom_type_symbol
_atom_type_description
_atom_type_scat_dispersion_real
_atom_type_scat_dispersion_imag
_atom_type_scat_source
C C 0.0030 0.0020 'International Tables Vol C Tables 4.2.6.8 and 6.1.1.4'
H H 0.0000 0.0000 'International Tables Vol C Tables 4.2.6.8 and 6.1.1.4'
Br Br -0.2900 2.4600 'International Tables Vol C Tables 4.2.6.8 and 6.1.1.4'
Cd Cd -0.8080 1.2020 'International Tables Vol C Tables 4.2.6.8 and 6.1.1.4'
N N 0.0060 0.0030 'International Tables Vol C Tables 4.2.6.8 and 6.1.1.4'
O O 0.0110 0.0060 'International Tables Vol C Tables 4.2.6.8 and 6.1.1.4'
S S 0.1250 0.1230 'International Tables Vol C Tables 4.2.6.8 and 6.1.1.4'

loop_
_geom_angle_atom_site_label_1
_geom_angle_atom_site_label_2
_geom_angle_atom_site_label_3
_geom_angle
_geom_angle_site_symmetry_1
_geom_angle_site_symmetry_3
N3 Cd1 N4 153.0(3) 2_576 .
N3 Cd1 N1 87.1(3) 2_576 .
N4 Cd1 N1 85.4(3) . .
N3 Cd1 S2 100.1(2) 2_576 .
N4 Cd1 S2 106.8(2) . .
N1 Cd1 S2 100.2(2) . .
N3 Cd1 S3 90.7(2) 2_576 .
N4 Cd1 S3 83.2(2) . .
N1 Cd1 S3 150.1(2) . .
S2 Cd1 S3 109.53(9) . .
C2 S2 Cd1 100.2(3) . .
C3 S3 Cd1 101.2(3) . .
C1 N1 Cd1 122.3(7) . .
C3 N3 Cd1 162.1(7) . 2_576
C4 N4 Cd1 139.5(7) . .
N1 C1 S1 176.1(8) . .
N2 C2 S2 177.5(9) . .
N3 C3 S3 177.8(7) . .
N4 C4 S4 179.1(7) . .
C9 N5 C5 121.7(6) . .
C9 N5 H5A 119.1 . .
C5 N5 H5A 119.1 . .
C5 N9 H9A 120.0 . .
C5 N9 H9B 120.0 . .
H9A N9 H9B 120.0 . .
N9 C5 N5 117.9(6) . .
N9 C5 C6 124.5(7) . .
N5 C5 C6 117.5(7) . .
C7 C6 C5 120.3(8) . .
C7 C6 H6A 119.8 . .
C5 C6 H6A 119.8 . .
C6 C7 C8 122.4(8) . .
C6 C7 H7A 118.8 . .
C8 C7 H7A 118.8 . .
C9 C8 C7 116.6(7) . .
C9 C8 H8A 121.7 . .
C7 C8 H8A 121.7 . .
N5 C9 C8 121.4(7) . .
N5 C9 Br1 116.1(5) . .
C8 C9 Br1 122.5(6) . .
C14 N6 C10 122.8(6) . .
C14 N6 H6B 118.6 . .
C10 N6 H6B 118.6 . .
C10 N10 H10A 120.0 . .
C10 N10 H10B 120.0 . .
H10A N10 H10B 120.0 . .
N10 C10 N6 119.4(6) . .
N10 C10 C11 123.7(7) . .
N6 C10 C11 116.9(7) . .
C12 C11 C10 119.9(8) . .
C12 C11 H11A 120.0 . .
C10 C11 H11A 120.0 . .
C11 C12 C13 120.8(8) . .
C11 C12 H12A 119.6 . .
C13 C12 H12A 119.6 . .
C14 C13 C12 117.8(8) . .
C14 C13 H13A 121.1 . .
C12 C13 H13A 121.1 . .
C13 C14 N6 121.8(7) . .
C13 C14 Br2 123.4(6) . .
N6 C14 Br2 114.8(5) . .
C15 N7 C19 122.8(6) . .
C15 N7 H7B 118.6 . .
C19 N7 H7B 118.6 . .
C15 N11 H11B 120.0 . .
C15 N11 H11C 120.0 . .
H11B N11 H11C 120.0 . .
N7 C15 N11 118.9(6) . .
N7 C15 C16 118.4(8) . .
N11 C15 C16 122.7(8) . .
C17 C16 C15 119.6(9) . .
C17 C16 H16A 120.2 . .
C15 C16 H16A 120.2 . .
C16 C17 C18 121.3(8) . .
C16 C17 H17A 119.4 . .
C18 C17 H17A 119.4 . .
C19 C18 C17 117.2(9) . .
C19 C18 H18A 121.4 . .
C17 C18 H18A 121.4 . .
C18 C19 N7 120.8(8) . .
C18 C19 Br3 122.1(7) . .
N7 C19 Br3 117.1(6) . .
C20 N12 H12B 120.0 . .
C20 N12 H12C 120.0 . .
H12B N12 H12C 120.0 . .
O1 S5 O2 108.9(4) . .
O1 S5 O4 109.8(4) . .
O2 S5 O4 109.7(3) . .
O1 S5 O3 109.9(3) . .
O2 S5 O3 109.4(3) . .
O4 S5 O3 109.1(3) . .
C23 C24 N8 120.0 . .
C23 C24 Br4 123.3(3) . .
N8 C24 Br4 116.7(3) . .
C22 C23 C24 120.0 . .
C22 C23 H23A 120.0 . .
C24 C23 H23A 120.0 . .
C23 C22 C21 120.0 . .
C23 C22 H22A 120.0 . .
C21 C22 H22A 120.0 . .
C22 C21 C20 120.0 . .
C22 C21 H21A 120.0 . .
C20 C21 H21A 120.0 . .
N8 C20 C21 120.0 . .
N8 C20 N12 109.9(5) . .
C21 C20 N12 130.1(5) . .
C20 N8 C24 120.0 . .
C20 N8 H8B 120.0 . .
C24 N8 H8B 120.0 . .

loop_
_geom_bond_atom_site_label_1
_geom_bond_atom_site_label_2
_geom_bond_distance
_geom_bond_site_symmetry_2
Cd1 N3 2.271(7) 2_576
Cd1 N4 2.298(7) .
Cd1 N1 2.323(7) .
Cd1 S2 2.554(2) .
Cd1 S3 2.630(2) .
S1 C1 1.609(10) .
S2 C2 1.679(10) .
S3 C3 1.624(8) .
S4 C4 1.628(9) .
N1 C1 1.202(11) .
N2 C2 1.122(12) .
N3 C3 1.160(10) .
N3 Cd1 2.271(7) 2_576
N4 C4 1.148(11) .
Br1 C9 1.868(7) .
N5 C9 1.352(9) .
N5 C5 1.370(9) .
N5 H5A 0.8600 .
N9 C5 1.339(10) .
N9 H9A 0.8600 .
N9 H9B 0.8600 .
C5 C6 1.390(11) .
C6 C7 1.325(12) .
C6 H6A 0.9300 .
C7 C8 1.405(13) .
C7 H7A 0.9300 .
C8 C9 1.359(11) .
C8 H8A 0.9300 .
Br2 C14 1.886(8) .
N6 C14 1.352(9) .
N6 C10 1.356(9) .
N6 H6B 0.8600 .
N10 C10 1.317(10) .
N10 H10A 0.8600 .
N10 H10B 0.8600 .
C10 C11 1.404(11) .
C11 C12 1.363(12) .
C11 H11A 0.9300 .
C12 C13 1.410(13) .
C12 H12A 0.9300 .
C13 C14 1.326(11) .
C13 H13A 0.9300 .
Br3 C19 1.863(9) .
N7 C15 1.319(10) .
N7 C19 1.373(10) .
N7 H7B 0.8600 .
N11 C15 1.336(11) .
N11 H11B 0.8600 .
N11 H11C 0.8600 .
C15 C16 1.422(11) .
C16 C17 1.354(15) .
C16 H16A 0.9300 .
C17 C18 1.412(15) .
C17 H17A 0.9300 .
C18 C19 1.369(12) .
C18 H18A 0.9300 .
Br4 C24 1.873(5) .
N12 C20 1.430(11) .
N12 H12B 0.8600 .
N12 H12C 0.8600 .
S5 O1 1.466(6) .
S5 O2 1.470(5) .
S5 O4 1.474(5) .
S5 O3 1.477(5) .
C24 C23 1.3900 .
C24 N8 1.3900 .
C23 C22 1.3900 .
C23 H23A 0.9300 .
C22 C21 1.3900 .
C22 H22A 0.9300 .
C21 C20 1.3900 .
C21 H21A 0.9300 .
C20 N8 1.3900 .
N8 H8B 0.8600 .

loop_
_geom_torsion_atom_site_label_1
_geom_torsion_atom_site_label_2
_geom_torsion_atom_site_label_3
_geom_torsion_atom_site_label_4
_geom_torsion
_geom_torsion_site_symmetry_1
N3 Cd1 S2 C2 121.3(3) 2_576
N4 Cd1 S2 C2 -61.7(4) .
N1 Cd1 S2 C2 -149.9(4) .
S3 Cd1 S2 C2 26.9(3) .
N3 Cd1 S3 C3 -10.5(4) 2_576
N4 Cd1 S3 C3 -164.1(4) .
N1 Cd1 S3 C3 -95.9(5) .
S2 Cd1 S3 C3 90.4(3) .
N3 Cd1 N1 C1 104.8(8) 2_576
N4 Cd1 N1 C1 -101.2(7) .
S2 Cd1 N1 C1 5.1(7) .
S3 Cd1 N1 C1 -168.9(5) .
N3 Cd1 N4 C4 -35.3(15) 2_576
N1 Cd1 N4 C4 -109.6(12) .
S2 Cd1 N4 C4 151.1(11) .
S3 Cd1 N4 C4 42.7(11) .
Cd1 N1 C1 S1 -152(11) .
Cd1 S2 C2 N2 145(20) .
Cd1 N3 C3 S3 -161(21) 2_576
Cd1 S3 C3 N3 -160(24) .
Cd1 N4 C4 S4 167(68) .
C9 N5 C5 N9 179.6(7) .
C9 N5 C5 C6 0.4(11) .
N9 C5 C6 C7 -179.4(9) .
N5 C5 C6 C7 -0.3(13) .
C5 C6 C7 C8 0.9(15) .
C6 C7 C8 C9 -1.6(15) .
C5 N5 C9 C8 -1.2(12) .
C5 N5 C9 Br1 -179.0(6) .
C7 C8 C9 N5 1.7(13) .
C7 C8 C9 Br1 179.4(7) .
C14 N6 C10 N10 179.6(7) .
C14 N6 C10 C11 -0.3(10) .
N10 C10 C11 C12 -177.6(8) .
N6 C10 C11 C12 2.3(11) .
C10 C11 C12 C13 -2.5(13) .
C11 C12 C13 C14 0.7(14) .
C12 C13 C14 N6 1.4(13) .
C12 C13 C14 Br2 -175.9(6) .
C10 N6 C14 C13 -1.6(11) .
C10 N6 C14 Br2 175.9(5) .
C19 N7 C15 N11 177.8(7) .
C19 N7 C15 C16 -0.4(11) .
N7 C15 C16 C17 0.4(12) .
N11 C15 C16 C17 -177.8(8) .
C15 C16 C17 C18 -1.0(14) .
C16 C17 C18 C19 1.5(15) .
C17 C18 C19 N7 -1.5(13) .
C17 C18 C19 Br3 -179.9(7) .
C15 N7 C19 C18 1.0(12) .
C15 N7 C19 Br3 179.5(6) .
N8 C24 C23 C22 0.0 .
Br4 C24 C23 C22 179.0(5) .
C24 C23 C22 C21 0.0 .
C23 C22 C21 C20 0.0 .
C22 C21 C20 N8 0.0 .
C22 C21 C20 N12 -179.6(8) .
C21 C20 N8 C24 0.0 .
N12 C20 N8 C24 179.7(6) .
C23 C24 N8 C20 0.0 .
Br4 C24 N8 C20 -179.0(4) .
